data_7239329
loop_
_publ_author_name
'Majji, Ganesh'
'Rout, Saroj Kumar'
'Guin, Srimanta'
'Gogoi, Anupal'
'Patel, Bhisma K.'

_publ_section_title
;
 Iodine-catalysed oxidative cyclisation of acylhydrazones to
 2,5-substituted 1,3,4-oxadiazoles
;
_journal_issue 11
_journal_name_full 'RSC Advances'
_journal_page_first 5357
_journal_paper_doi 10.1039/c3ra44897e
_journal_volume 4
_journal_year 2014
_chemical_formula_moiety 'C14 H16 N2 O '
_chemical_formula_sum 'C14 H16 N2 O'
_chemical_formula_weight 228.29
_space_group_IT_number 2
_space_group_name_Hall '-P 1'
_space_group_name_H-M_alt 'P -1'
_symmetry_cell_setting triclinic
_symmetry_space_group_name_H-M 'P -1'
_atom_sites_solution_hydrogens geom
_atom_sites_solution_primary direct
_atom_sites_solution_secondary difmap
_audit_creation_method SHELXL-97
_cell_angle_alpha 108.896(2)
_cell_angle_beta 92.553(2)
_cell_angle_gamma 90.149(2)
_cell_formula_units_Z 2
_cell_length_a 5.7158(2)
_cell_length_b 9.9633(4)
_cell_length_c 11.1928(4)
_cell_measurement_temperature 298(2)
_cell_volume 602.36(4)
_computing_cell_refinement 'Bruker SMART'
_computing_data_collection 'Bruker SMART'
_computing_data_reduction 'Bruker SAINT'
_computing_molecular_graphics 'Bruker SHELXTL'
_computing_publication_material 'Bruker SHELXTL'
_computing_structure_refinement 'SHELXL-97 (Sheldrick, 1997)'
_computing_structure_solution 'SHELXS-97 (Sheldrick, 1990)'
_diffrn_ambient_temperature 298(2)
_diffrn_measured_fraction_theta_full 0.990
_diffrn_measured_fraction_theta_max 0.990
_diffrn_measurement_device_type 'CCD area detector'
_diffrn_measurement_method 'phi and omega scans'
_diffrn_radiation_monochromator graphite
_diffrn_radiation_source 'fine-focus sealed tube'
_diffrn_radiation_type MoK\a
_diffrn_radiation_wavelength 0.71073
_diffrn_reflns_av_R_equivalents 0.0259
_diffrn_reflns_av_sigmaI/netI 0.0235
_diffrn_reflns_limit_h_max 6
_diffrn_reflns_limit_h_min -7
_diffrn_reflns_limit_k_max 12
_diffrn_reflns_limit_k_min -13
_diffrn_reflns_limit_l_max 15
_diffrn_reflns_limit_l_min -12
_diffrn_reflns_number 6900
_diffrn_reflns_theta_full 29.59
_diffrn_reflns_theta_max 29.59
_diffrn_reflns_theta_min 1.93
_exptl_absorpt_coefficient_mu 0.081
_exptl_absorpt_correction_T_max 0.979
_exptl_absorpt_correction_T_min 0.967
_exptl_absorpt_correction_type multi-scan
_exptl_absorpt_process_details SADABS
_exptl_crystal_colour colorless
_exptl_crystal_density_diffrn 1.259
_exptl_crystal_density_method 'not measured'
_exptl_crystal_description block
_exptl_crystal_F_000 244
_exptl_crystal_size_max 0.42
_exptl_crystal_size_mid 0.35
_exptl_crystal_size_min 0.26
_refine_diff_density_max 0.179
_refine_diff_density_min -0.161
_refine_diff_density_rms 0.031
_refine_ls_extinction_coef 0.040(7)
_refine_ls_extinction_expression Fc^*^=kFc[1+0.001xFc^2^\l^3^/sin(2\q)]^-1/4^
_refine_ls_extinction_method SHELXL
_refine_ls_goodness_of_fit_ref 1.062
_refine_ls_matrix_type full
_refine_ls_number_parameters 155
_refine_ls_number_reflns 2559
_refine_ls_number_restraints 0
_refine_ls_restrained_S_all 1.062
_refine_ls_R_factor_all 0.0483
_refine_ls_R_factor_gt 0.0384
_refine_ls_shift/su_max 0.003
_refine_ls_shift/su_mean 0.001
_refine_ls_structure_factor_coef Fsqd
_refine_ls_weighting_details 'calc w=1/[\s^2^(Fo^2^)+(0.0666P)^2^+0.0504P] where P=(Fo^2^+2Fc^2^)/3'
_refine_ls_weighting_scheme calc
_refine_ls_wR_factor_gt 0.1139
_refine_ls_wR_factor_ref 0.1213
_reflns_number_gt 2055
_reflns_number_total 3353
_reflns_threshold_expression >2sigma(I)
_cod_data_source_file c3ra44897e.txt
_cod_data_source_block mg-1
_cod_database_code 7239329

loop_
_symmetry_equiv_pos_as_xyz
'x, y, z'
'-x, -y, -z'

loop_
_atom_site_label
_atom_site_type_symbol
_atom_site_fract_x
_atom_site_fract_y
_atom_site_fract_z
_atom_site_U_iso_or_equiv
_atom_site_adp_type
_atom_site_occupancy
_atom_site_symmetry_multiplicity
_atom_site_calc_flag
_atom_site_refinement_flags
C9 C -0.1099(2) 0.43364(12) 0.64235(11) 0.0417(3) Uani 1 1 d .
C8 C -0.1012(2) 0.33147(12) 0.51502(11) 0.0413(3) Uani 1 1 d .
C6 C 0.2191(2) 0.06742(12) 0.29496(10) 0.0425(3) Uani 1 1 d .
H6 H 0.3667 0.1200 0.3011 0.051 Uiso 1 1 calc R
C7 C 0.0411(2) 0.17025(12) 0.36038(11) 0.0417(3) Uani 1 1 d .
C5 C 0.2611(2) -0.04459(13) 0.36070(11) 0.0491(3) Uani 1 1 d .
H5A H 0.3085 0.0022 0.4488 0.059 Uiso 1 1 calc R
H5B H 0.1165 -0.0970 0.3576 0.059 Uiso 1 1 calc R
C14 C 0.0716(2) 0.44533(13) 0.73189(11) 0.0493(3) Uani 1 1 d .
H14 H 0.2028 0.3891 0.7107 0.059 Uiso 1 1 calc R
C10 C -0.3045(2) 0.51964(14) 0.67494(13) 0.0516(3) Uani 1 1 d .
H10 H -0.4264 0.5132 0.6154 0.062 Uiso 1 1 calc R
C3 C 0.3870(3) -0.21733(14) 0.15719(13) 0.0589(4) Uani 1 1 d .
H3A H 0.2484 -0.2771 0.1473 0.071 Uiso 1 1 calc R
H3B H 0.5144 -0.2772 0.1178 0.071 Uiso 1 1 calc R
C1 C 0.1532(3) -0.00435(14) 0.15495(11) 0.0522(3) Uani 1 1 d .
H1A H 0.0050 -0.0551 0.1461 0.063 Uiso 1 1 calc R
H1B H 0.1343 0.0672 0.1137 0.063 Uiso 1 1 calc R
C12 C -0.1369(3) 0.62438(14) 0.88400(13) 0.0607(4) Uani 1 1 d .
H12 H -0.1464 0.6880 0.9654 0.073 Uiso 1 1 calc R
C2 C 0.3411(3) -0.10736(14) 0.09146(12) 0.0596(4) Uani 1 1 d .
H2A H 0.4850 -0.0550 0.0929 0.072 Uiso 1 1 calc R
H2B H 0.2919 -0.1552 0.0038 0.072 Uiso 1 1 calc R
C4 C 0.4497(3) -0.14678(14) 0.29707(12) 0.0549(3) Uani 1 1 d .
H4A H 0.5977 -0.0956 0.3071 0.066 Uiso 1 1 calc R
H4B H 0.4681 -0.2189 0.3376 0.066 Uiso 1 1 calc R
C13 C 0.0576(3) 0.54037(15) 0.85255(13) 0.0582(4) Uani 1 1 d .
H13 H 0.1790 0.5478 0.9126 0.070 Uiso 1 1 calc R
C11 C -0.3160(3) 0.61424(14) 0.79550(13) 0.0594(4) Uani 1 1 d .
H11 H -0.4459 0.6716 0.8171 0.071 Uiso 1 1 calc R
N2 N -0.25967(19) 0.29994(12) 0.42447(10) 0.0557(3) Uani 1 1 d .
N1 N -0.16464(19) 0.19341(12) 0.32215(10) 0.0552(3) Uani 1 1 d .
O1 O 0.09547(13) 0.25372(8) 0.48229(7) 0.0428(2) Uani 1 1 d .

loop_
_atom_site_aniso_label
_atom_site_aniso_U_11
_atom_site_aniso_U_22
_atom_site_aniso_U_33
_atom_site_aniso_U_23
_atom_site_aniso_U_13
_atom_site_aniso_U_12
C9 0.0395(6) 0.0396(6) 0.0482(7) 0.0167(5) 0.0071(5) 0.0037(5)
C8 0.0344(6) 0.0416(6) 0.0503(7) 0.0179(5) 0.0033(5) 0.0050(4)
C6 0.0395(6) 0.0425(6) 0.0425(7) 0.0096(5) 0.0011(5) -0.0002(5)
C7 0.0412(6) 0.0422(6) 0.0401(6) 0.0119(5) -0.0026(5) -0.0011(5)
C5 0.0495(7) 0.0553(7) 0.0423(7) 0.0154(5) 0.0040(5) 0.0116(6)
C14 0.0449(7) 0.0497(7) 0.0513(7) 0.0134(6) 0.0035(5) 0.0071(5)
C10 0.0447(7) 0.0513(7) 0.0598(8) 0.0190(6) 0.0062(6) 0.0096(5)
C3 0.0625(9) 0.0492(7) 0.0591(8) 0.0077(6) 0.0156(6) 0.0087(6)
C1 0.0623(8) 0.0517(7) 0.0408(7) 0.0130(6) -0.0019(6) 0.0027(6)
C12 0.0726(10) 0.0511(8) 0.0517(8) 0.0059(6) 0.0162(7) -0.0006(7)
C2 0.0723(10) 0.0583(8) 0.0433(7) 0.0085(6) 0.0114(6) 0.0006(7)
C4 0.0522(8) 0.0551(8) 0.0586(8) 0.0192(6) 0.0077(6) 0.0132(6)
C13 0.0596(9) 0.0594(8) 0.0504(8) 0.0114(6) -0.0008(6) 0.0001(6)
C11 0.0562(8) 0.0514(8) 0.0691(9) 0.0153(7) 0.0202(7) 0.0130(6)
N2 0.0429(6) 0.0611(7) 0.0564(7) 0.0107(5) -0.0045(5) 0.0112(5)
N1 0.0450(6) 0.0594(7) 0.0530(6) 0.0082(5) -0.0077(5) 0.0076(5)
O1 0.0373(5) 0.0463(5) 0.0414(5) 0.0098(4) -0.0002(3) 0.0064(3)

loop_
_atom_type_symbol
_atom_type_description
_atom_type_scat_dispersion_real
_atom_type_scat_dispersion_imag
_atom_type_scat_source
C C 0.0033 0.0016 'International Tables Vol C Tables 4.2.6.8 and 6.1.1.4'
H H 0.0000 0.0000 'International Tables Vol C Tables 4.2.6.8 and 6.1.1.4'
N N 0.0061 0.0033 'International Tables Vol C Tables 4.2.6.8 and 6.1.1.4'
O O 0.0106 0.0060 'International Tables Vol C Tables 4.2.6.8 and 6.1.1.4'

loop_
_geom_angle_atom_site_label_1
_geom_angle_atom_site_label_2
_geom_angle_atom_site_label_3
_geom_angle
C14 C9 C10 119.40(11)
C14 C9 C8 121.00(10)
C10 C9 C8 119.60(11)
N2 C8 O1 112.11(10)
N2 C8 C9 128.93(11)
O1 C8 C9 118.95(10)
C7 C6 C1 112.49(10)
C7 C6 C5 110.68(9)
C1 C6 C5 110.28(10)
N1 C7 O1 112.26(10)
N1 C7 C6 130.27(11)
O1 C7 C6 117.46(10)
C4 C5 C6 110.87(10)
C13 C14 C9 120.09(12)
C11 C10 C9 119.92(13)
C4 C3 C2 111.14(11)
C2 C1 C6 110.74(11)
C11 C12 C13 120.19(12)
C1 C2 C3 111.62(10)
C3 C4 C5 111.09(11)
C14 C13 C12 119.99(13)
C12 C11 C10 120.41(13)
C8 N2 N1 106.37(10)
C7 N1 N2 106.28(10)
C8 O1 C7 102.98(9)

loop_
_geom_bond_atom_site_label_1
_geom_bond_atom_site_label_2
_geom_bond_distance
C9 C14 1.3877(17)
C9 C10 1.3938(16)
C9 C8 1.4617(16)
C8 N2 1.2871(15)
C8 O1 1.3622(13)
C6 C7 1.4856(16)
C6 C1 1.5261(16)
C6 C5 1.5369(16)
C7 N1 1.2806(15)
C7 O1 1.3697(14)
C5 C4 1.5198(17)
C14 C13 1.3816(18)
C10 C11 1.3777(18)
C3 C4 1.5197(19)
C3 C2 1.5222(19)
C1 C2 1.5207(18)
C12 C11 1.373(2)
C12 C13 1.3814(19)
N2 N1 1.4157(15)
